data_4102180
loop_
_publ_author_name
'Zo\"e R. Turner'
'Ronan Bellabarba'
'Robert P. Tooze'
'Polly L. Arnold'

_publ_section_title
;
 Addition-Elimination Reactions across the M-C Bond of Metal
 N-Heterocyclic Carbenes
;
_journal_name_full 'Journal of the American Chemical Society'
_journal_page_first 4050
_journal_page_last 4051
_journal_paper_doi 10.1021/ja910673q
_journal_volume 132
_journal_year 2010
_chemical_formula_moiety 'C31 H56 N4 O Si4 U'
_chemical_formula_sum 'C31 H56 N4 O Si4 U'
_chemical_formula_weight 851.19
_chemical_name_systematic
;
 ?
;
_space_group_IT_number 14
_symmetry_cell_setting monoclinic
_symmetry_space_group_name_Hall '-P 2ybc'
_symmetry_space_group_name_H-M 'P 1 21/c 1'
_atom_sites_solution_hydrogens geom
_atom_sites_solution_primary direct
_atom_sites_solution_secondary difmap
_audit_creation_method SHELXL-97
_cell_angle_alpha 90.00
_cell_angle_beta 110.601(2)
_cell_angle_gamma 90.00
_cell_formula_units_Z 4
_cell_length_a 20.3248(10)
_cell_length_b 10.7829(5)
_cell_length_c 19.9568(9)
_cell_measurement_reflns_used 10643
_cell_measurement_temperature 150(2)
_cell_measurement_theta_max 29.5
_cell_measurement_theta_min 2.1
_cell_volume 4094.1(3)
_computing_cell_refinement 'SAINT (Siemans, 1995)'
_computing_data_collection 'SMART (Siemans, 1993)'
_computing_data_reduction 'SAINT (Siemans, 1995)'
_computing_molecular_graphics 'ORTEP (Farrugia, 1997)'
_computing_structure_refinement 'SHELXL-97 (Sheldrick, 2008)'
_computing_structure_solution 'SIR-92 (Giacovazzo, 1994)'
_diffrn_ambient_temperature 150(2)
_diffrn_measured_fraction_theta_full 0.999
_diffrn_measured_fraction_theta_max 0.930
_diffrn_measurement_device_type 'Bruker SMART APEX CCD area detector'
_diffrn_measurement_method 'OMEGA AND PHI SCANS'
_diffrn_radiation_monochromator graphite
_diffrn_radiation_source 'fine-focus sealed tube'
_diffrn_radiation_type MoK\a
_diffrn_radiation_wavelength 0.71073
_diffrn_reflns_av_R_equivalents 0.0355
_diffrn_reflns_av_sigmaI/netI 0.0321
_diffrn_reflns_limit_h_max 27
_diffrn_reflns_limit_h_min -27
_diffrn_reflns_limit_k_max 13
_diffrn_reflns_limit_k_min -14
_diffrn_reflns_limit_l_max 27
_diffrn_reflns_limit_l_min -27
_diffrn_reflns_number 45592
_diffrn_reflns_theta_full 27.50
_diffrn_reflns_theta_max 29.55
_diffrn_reflns_theta_min 2.06
_diffrn_standards_decay_% 0
_diffrn_standards_number 0
_exptl_absorpt_coefficient_mu 4.108
_exptl_absorpt_correction_T_max 0.7459
_exptl_absorpt_correction_T_min 0.4731
_exptl_absorpt_correction_type multi-scan
_exptl_absorpt_process_details SADABS
_exptl_crystal_colour 'dark blue'
_exptl_crystal_density_diffrn 1.381
_exptl_crystal_density_method 'not measured'
_exptl_crystal_description block
_exptl_crystal_F_000 1704
_exptl_crystal_size_max 0.43
_exptl_crystal_size_mid 0.42
_exptl_crystal_size_min 0.18
_refine_diff_density_max 1.961
_refine_diff_density_min -0.872
_refine_diff_density_rms 0.117
_refine_ls_extinction_method none
_refine_ls_goodness_of_fit_ref 1.071
_refine_ls_hydrogen_treatment riding
_refine_ls_matrix_type full
_refine_ls_number_parameters 371
_refine_ls_number_reflns 10643
_refine_ls_number_restraints 0
_refine_ls_restrained_S_all 1.071
_refine_ls_R_factor_all 0.0456
_refine_ls_R_factor_gt 0.0336
_refine_ls_shift/su_max 0.002
_refine_ls_shift/su_mean 0.000
_refine_ls_structure_factor_coef Fsqd
_refine_ls_weighting_details 'calc w=1/[\s^2^(Fo^2^)+(0.0292P)^2^+10.2551P] where P=(Fo^2^+2Fc^2^)/3'
_refine_ls_weighting_scheme calc
_refine_ls_wR_factor_gt 0.0755
_refine_ls_wR_factor_ref 0.0811
_reflns_number_gt 8900
_reflns_number_total 10643
_reflns_threshold_expression >2\s(I)
_cod_data_source_file ja910673q_si_007.cif
_cod_data_source_block po8046
_cod_database_code 4102180

loop_
_symmetry_equiv_pos_as_xyz
'x, y, z'
'-x, y+1/2, -z+1/2'
'-x, -y, -z'
'x, -y-1/2, z-1/2'

loop_
_atom_site_label
_atom_site_type_symbol
_atom_site_fract_x
_atom_site_fract_y
_atom_site_fract_z
_atom_site_U_iso_or_equiv
_atom_site_adp_type
_atom_site_occupancy
_atom_site_symmetry_multiplicity
_atom_site_calc_flag
_atom_site_refinement_flags
C1 C 0.23131(18) 0.1636(4) 0.53553(18) 0.0248(7) Uani 1 1 d .
C5 C 0.1683(2) -0.0174(4) 0.5414(2) 0.0377(9) Uani 1 1 d .
H5A H 0.1457 -0.0751 0.5012 0.045 Uiso 1 1 calc R
H5B H 0.1444 -0.0240 0.5767 0.045 Uiso 1 1 calc R
C6 C 0.2464(2) -0.0432(4) 0.5757(2) 0.0341(9) Uani 1 1 d .
H6A H 0.2586 -0.0718 0.6258 0.041 Uiso 1 1 calc R
H6B H 0.2620 -0.1060 0.5483 0.041 Uiso 1 1 calc R
C7 C 0.35403(19) 0.0955(4) 0.6038(2) 0.0294(8) Uani 1 1 d .
H7A H 0.3753 0.0182 0.6289 0.035 Uiso 1 1 calc R
H7B H 0.3645 0.1625 0.6400 0.035 Uiso 1 1 calc R
C8 C 0.38866(19) 0.1277(4) 0.5490(2) 0.0309(8) Uani 1 1 d .
C9 C 0.3710(2) 0.0339(4) 0.4885(2) 0.0422(10) Uani 1 1 d .
H9A H 0.3200 0.0320 0.4633 0.063 Uiso 1 1 calc R
H9B H 0.3873 -0.0484 0.5082 0.063 Uiso 1 1 calc R
H9C H 0.3944 0.0576 0.4550 0.063 Uiso 1 1 calc R
C10 C 0.4682(2) 0.1348(5) 0.5883(3) 0.0452(11) Uani 1 1 d .
H10A H 0.4911 0.1598 0.5546 0.068 Uiso 1 1 calc R
H10B H 0.4859 0.0533 0.6083 0.068 Uiso 1 1 calc R
H10C H 0.4786 0.1958 0.6270 0.068 Uiso 1 1 calc R
C21 C 0.10313(19) 0.1648(4) 0.46821(19) 0.0292(8) Uani 1 1 d .
C22 C 0.0563(2) 0.2210(5) 0.4967(2) 0.0380(10) Uani 1 1 d .
C23 C -0.0055(2) 0.2702(5) 0.4485(3) 0.0525(13) Uani 1 1 d .
H23 H -0.0380 0.3092 0.4662 0.063 Uiso 1 1 calc R
C24 C -0.0207(2) 0.2636(5) 0.3760(3) 0.0553(14) Uani 1 1 d .
H24 H -0.0631 0.2985 0.3442 0.066 Uiso 1 1 calc R
C25 C 0.0253(2) 0.2068(5) 0.3493(2) 0.0451(11) Uani 1 1 d .
H25 H 0.0144 0.2040 0.2990 0.054 Uiso 1 1 calc R
C26 C 0.0873(2) 0.1534(4) 0.3941(2) 0.0316(8) Uani 1 1 d .
C31 C 0.2419(3) 0.3690(4) 0.6693(2) 0.0437(11) Uani 1 1 d .
H31A H 0.2118 0.3635 0.6188 0.065 Uiso 1 1 calc R
H31B H 0.2125 0.3747 0.6990 0.065 Uiso 1 1 calc R
H31C H 0.2715 0.2948 0.6828 0.065 Uiso 1 1 calc R
C32 C 0.2409(3) 0.6482(5) 0.6761(3) 0.0508(12) Uani 1 1 d .
H32A H 0.2697 0.7235 0.6871 0.076 Uiso 1 1 calc R
H32B H 0.2161 0.6398 0.7100 0.076 Uiso 1 1 calc R
H32C H 0.2065 0.6536 0.6273 0.076 Uiso 1 1 calc R
C33 C 0.3588(2) 0.5063(5) 0.7791(2) 0.0460(11) Uani 1 1 d .
H33A H 0.3889 0.4328 0.7875 0.069 Uiso 1 1 calc R
H33B H 0.3309 0.5034 0.8103 0.069 Uiso 1 1 calc R
H33C H 0.3881 0.5811 0.7897 0.069 Uiso 1 1 calc R
C34 C 0.4178(3) 0.7452(5) 0.6484(3) 0.0605(15) Uani 1 1 d .
H34A H 0.3811 0.7859 0.6088 0.091 Uiso 1 1 calc R
H34B H 0.4638 0.7796 0.6527 0.091 Uiso 1 1 calc R
H34C H 0.4091 0.7594 0.6931 0.091 Uiso 1 1 calc R
C35 C 0.4341(3) 0.5542(6) 0.5452(3) 0.0532(13) Uani 1 1 d .
H35A H 0.4386 0.4656 0.5367 0.080 Uiso 1 1 calc R
H35B H 0.4778 0.5969 0.5488 0.080 Uiso 1 1 calc R
H35C H 0.3950 0.5892 0.5055 0.080 Uiso 1 1 calc R
C36 C 0.4927(2) 0.5052(5) 0.7035(3) 0.0526(13) Uani 1 1 d .
H36A H 0.4884 0.5232 0.7499 0.079 Uiso 1 1 calc R
H36B H 0.5367 0.5406 0.7022 0.079 Uiso 1 1 calc R
H36C H 0.4929 0.4152 0.6967 0.079 Uiso 1 1 calc R
C37 C 0.2272(3) 0.4613(5) 0.2478(2) 0.0478(12) Uani 1 1 d .
H37A H 0.1918 0.3992 0.2471 0.072 Uiso 1 1 calc R
H37B H 0.2516 0.4352 0.2156 0.072 Uiso 1 1 calc R
H37C H 0.2042 0.5414 0.2318 0.072 Uiso 1 1 calc R
C38 C 0.3520(2) 0.3394(4) 0.3574(2) 0.0384(9) Uani 1 1 d .
H38A H 0.3889 0.3459 0.4047 0.058 Uiso 1 1 calc R
H38B H 0.3735 0.3365 0.3205 0.058 Uiso 1 1 calc R
H38C H 0.3247 0.2636 0.3551 0.058 Uiso 1 1 calc R
C39 C 0.3463(3) 0.6179(5) 0.3396(3) 0.0555(13) Uani 1 1 d .
H39A H 0.3171 0.6923 0.3334 0.083 Uiso 1 1 calc R
H39B H 0.3635 0.6111 0.2996 0.083 Uiso 1 1 calc R
H39C H 0.3864 0.6239 0.3847 0.083 Uiso 1 1 calc R
C220 C 0.0705(2) 0.2268(5) 0.5765(2) 0.0475(12) Uani 1 1 d .
H220 H 0.1209 0.2044 0.6020 0.057 Uiso 1 1 calc R
C221 C 0.0250(3) 0.1316(7) 0.5971(3) 0.077(2) Uani 1 1 d .
H22A H -0.0247 0.1515 0.5726 0.115 Uiso 1 1 calc R
H22B H 0.0360 0.1339 0.6490 0.115 Uiso 1 1 calc R
H22C H 0.0348 0.0486 0.5830 0.115 Uiso 1 1 calc R
C222 C 0.0587(3) 0.3573(6) 0.6005(3) 0.072(2) Uani 1 1 d .
H22D H 0.0882 0.4166 0.5867 0.108 Uiso 1 1 calc R
H22E H 0.0712 0.3585 0.6526 0.108 Uiso 1 1 calc R
H22F H 0.0092 0.3802 0.5775 0.108 Uiso 1 1 calc R
C260 C 0.1355(2) 0.0865(4) 0.3629(2) 0.0356(9) Uani 1 1 d .
H260 H 0.1709 0.0398 0.4027 0.043 Uiso 1 1 calc R
C261 C 0.0968(3) -0.0069(4) 0.3052(2) 0.0444(11) Uani 1 1 d .
H26A H 0.0734 -0.0683 0.3253 0.067 Uiso 1 1 calc R
H26B H 0.1305 -0.0488 0.2878 0.067 Uiso 1 1 calc R
H26C H 0.0616 0.0364 0.2654 0.067 Uiso 1 1 calc R
C262 C 0.1750(3) 0.1780(6) 0.3336(3) 0.0642(17) Uani 1 1 d .
H26D H 0.1416 0.2234 0.2934 0.096 Uiso 1 1 calc R
H26E H 0.2084 0.1332 0.3171 0.096 Uiso 1 1 calc R
H26F H 0.2006 0.2366 0.3713 0.096 Uiso 1 1 calc R
N1 N 0.27763(16) 0.0790(3) 0.57265(17) 0.0280(7) Uani 1 1 d .
N2 N 0.16717(15) 0.1110(3) 0.51576(16) 0.0262(6) Uani 1 1 d .
N3 N 0.33860(16) 0.5064(3) 0.62109(16) 0.0271(6) Uani 1 1 d .
N4 N 0.25384(16) 0.4855(3) 0.40517(15) 0.0268(6) Uani 1 1 d .
O1 O 0.36396(14) 0.2455(3) 0.52051(14) 0.0320(6) Uani 1 1 d .
Si1 Si 0.29874(6) 0.50964(10) 0.68351(5) 0.0284(2) Uani 1 1 d .
Si2 Si 0.41691(5) 0.57492(11) 0.63059(6) 0.0296(2) Uani 1 1 d .
Si3 Si 0.29271(6) 0.47701(10) 0.34176(6) 0.0314(2) Uani 1 1 d .
U1 U 0.287742(7) 0.381720(12) 0.517980(7) 0.02415(5) Uani 1 1 d .
Si4 Si 0.18719(7) 0.58272(14) 0.39967(6) 0.0454(3) Uani 1 1 d .
C42 C 0.1062(4) 0.5694(7) 0.3173(4) 0.0774(18) Uiso 1 1 d .
C41 C 0.1543(4) 0.5436(7) 0.4758(4) 0.0791(19) Uiso 1 1 d .
C40 C 0.2156(5) 0.7524(9) 0.4080(5) 0.110(3) Uiso 1 1 d .

loop_
_atom_site_aniso_label
_atom_site_aniso_U_11
_atom_site_aniso_U_22
_atom_site_aniso_U_33
_atom_site_aniso_U_23
_atom_site_aniso_U_13
_atom_site_aniso_U_12
C1 0.0223(17) 0.0321(19) 0.0192(16) -0.0026(13) 0.0064(13) 0.0003(14)
C5 0.032(2) 0.041(2) 0.043(2) 0.0028(18) 0.0158(18) -0.0088(18)
C6 0.039(2) 0.027(2) 0.037(2) 0.0022(16) 0.0136(18) -0.0039(16)
C7 0.0217(17) 0.032(2) 0.0293(19) 0.0042(15) 0.0022(14) 0.0029(14)
C8 0.0217(17) 0.036(2) 0.0321(19) 0.0036(16) 0.0053(15) 0.0067(15)
C9 0.040(2) 0.047(3) 0.041(2) -0.0042(19) 0.0146(19) 0.008(2)
C10 0.0226(19) 0.055(3) 0.052(3) 0.009(2) 0.0059(18) 0.0081(19)
C21 0.0206(17) 0.040(2) 0.0244(18) -0.0050(15) 0.0051(14) -0.0024(15)
C22 0.0245(19) 0.060(3) 0.029(2) -0.0153(19) 0.0090(16) -0.0061(18)
C23 0.028(2) 0.081(4) 0.045(3) -0.018(2) 0.0075(19) 0.011(2)
C24 0.030(2) 0.082(4) 0.041(3) -0.008(2) -0.004(2) 0.016(2)
C25 0.037(2) 0.065(3) 0.026(2) -0.005(2) 0.0021(17) 0.003(2)
C26 0.0263(18) 0.043(2) 0.0250(18) -0.0054(16) 0.0080(15) -0.0046(16)
C31 0.048(3) 0.052(3) 0.036(2) -0.009(2) 0.021(2) -0.020(2)
C32 0.054(3) 0.053(3) 0.050(3) -0.004(2) 0.025(2) 0.012(2)
C33 0.047(3) 0.064(3) 0.024(2) -0.0036(19) 0.0086(18) -0.015(2)
C34 0.052(3) 0.039(3) 0.090(4) -0.005(3) 0.024(3) -0.010(2)
C35 0.038(3) 0.079(4) 0.046(3) -0.008(3) 0.019(2) -0.021(3)
C36 0.024(2) 0.076(4) 0.049(3) 0.013(3) 0.003(2) 0.000(2)
C37 0.067(3) 0.054(3) 0.026(2) 0.0027(19) 0.019(2) 0.010(2)
C38 0.041(2) 0.040(2) 0.042(2) 0.0032(18) 0.024(2) 0.0036(19)
C39 0.072(4) 0.042(3) 0.062(3) 0.013(2) 0.037(3) -0.008(2)
C220 0.023(2) 0.091(4) 0.029(2) -0.019(2) 0.0109(17) -0.008(2)
C221 0.040(3) 0.152(7) 0.042(3) -0.017(3) 0.021(2) -0.036(4)
C222 0.038(3) 0.121(6) 0.052(3) -0.044(3) 0.009(2) 0.012(3)
C260 0.034(2) 0.050(3) 0.0251(19) -0.0078(17) 0.0135(16) -0.0031(18)
C261 0.050(3) 0.045(3) 0.043(2) -0.013(2) 0.022(2) -0.010(2)
C262 0.075(4) 0.074(4) 0.064(3) -0.036(3) 0.050(3) -0.040(3)
N1 0.0219(15) 0.0297(16) 0.0294(16) 0.0038(13) 0.0052(13) -0.0017(12)
N2 0.0195(14) 0.0354(17) 0.0232(14) 0.0004(12) 0.0069(11) -0.0035(12)
N3 0.0248(15) 0.0339(17) 0.0212(14) -0.0009(12) 0.0062(12) -0.0043(13)
N4 0.0292(16) 0.0289(16) 0.0194(14) 0.0031(12) 0.0048(12) 0.0042(13)
O1 0.0266(14) 0.0342(15) 0.0348(14) 0.0095(12) 0.0104(11) 0.0044(11)
Si1 0.0273(5) 0.0340(6) 0.0231(5) -0.0031(4) 0.0080(4) -0.0044(4)
Si2 0.0233(5) 0.0342(6) 0.0288(5) 0.0001(4) 0.0060(4) -0.0042(4)
Si3 0.0397(6) 0.0292(5) 0.0282(5) 0.0048(4) 0.0154(5) 0.0024(5)
U1 0.02144(7) 0.02671(7) 0.02071(7) 0.00227(5) 0.00296(5) 0.00080(5)
Si4 0.0479(7) 0.0606(8) 0.0212(5) 0.0018(5) 0.0041(5) 0.0314(6)

loop_
_atom_type_symbol
_atom_type_description
_atom_type_scat_dispersion_real
_atom_type_scat_dispersion_imag
_atom_type_scat_source
C C 0.0033 0.0016 'International Tables Vol C Tables 4.2.6.8 and 6.1.1.4'
H H 0.0000 0.0000 'International Tables Vol C Tables 4.2.6.8 and 6.1.1.4'
N N 0.0061 0.0033 'International Tables Vol C Tables 4.2.6.8 and 6.1.1.4'
O O 0.0106 0.0060 'International Tables Vol C Tables 4.2.6.8 and 6.1.1.4'
Si Si 0.0817 0.0704 'International Tables Vol C Tables 4.2.6.8 and 6.1.1.4'
U U -9.6767 9.6646 'International Tables Vol C Tables 4.2.6.8 and 6.1.1.4'

loop_
_geom_angle_atom_site_label_1
_geom_angle_atom_site_label_2
_geom_angle_atom_site_label_3
_geom_angle
N1 C1 N2 107.2(3)
N1 C1 U1 114.8(2)
N2 C1 U1 137.9(3)
N2 C5 C6 102.4(3)
N2 C5 H5A 111.3
C6 C5 H5A 111.3
N2 C5 H5B 111.3
C6 C5 H5B 111.3
H5A C5 H5B 109.2
N1 C6 C5 102.4(3)
N1 C6 H6A 111.3
C5 C6 H6A 111.3
N1 C6 H6B 111.3
C5 C6 H6B 111.3
H6A C6 H6B 109.2
N1 C7 C8 114.0(3)
N1 C7 H7A 108.7
C8 C7 H7A 108.7
N1 C7 H7B 108.7
C8 C7 H7B 108.7
H7A C7 H7B 107.6
O1 C8 C9 109.2(3)
O1 C8 C10 108.9(3)
C9 C8 C10 110.6(4)
O1 C8 C7 107.6(3)
C9 C8 C7 112.2(3)
C10 C8 C7 108.2(3)
C8 C9 H9A 109.5
C8 C9 H9B 109.5
H9A C9 H9B 109.5
C8 C9 H9C 109.5
H9A C9 H9C 109.5
H9B C9 H9C 109.5
C8 C10 H10A 109.5
C8 C10 H10B 109.5
H10A C10 H10B 109.5
C8 C10 H10C 109.5
H10A C10 H10C 109.5
H10B C10 H10C 109.5
C26 C21 C22 121.8(4)
C26 C21 N2 118.6(3)
C22 C21 N2 119.5(3)
C23 C22 C21 117.4(4)
C23 C22 C220 120.2(4)
C21 C22 C220 122.5(4)
C24 C23 C22 121.6(4)
C24 C23 H23 119.2
C22 C23 H23 119.2
C23 C24 C25 120.1(4)
C23 C24 H24 119.9
C25 C24 H24 119.9
C24 C25 C26 121.6(4)
C24 C25 H25 119.2
C26 C25 H25 119.2
C25 C26 C21 117.4(4)
C25 C26 C260 120.4(4)
C21 C26 C260 122.2(4)
Si1 C31 H31A 109.5
Si1 C31 H31B 109.5
H31A C31 H31B 109.5
Si1 C31 H31C 109.5
H31A C31 H31C 109.5
H31B C31 H31C 109.5
Si1 C32 H32A 109.5
Si1 C32 H32B 109.5
H32A C32 H32B 109.5
Si1 C32 H32C 109.5
H32A C32 H32C 109.5
H32B C32 H32C 109.5
Si1 C33 H33A 109.5
Si1 C33 H33B 109.5
H33A C33 H33B 109.5
Si1 C33 H33C 109.5
H33A C33 H33C 109.5
H33B C33 H33C 109.5
Si2 C34 H34A 109.5
Si2 C34 H34B 109.5
H34A C34 H34B 109.5
Si2 C34 H34C 109.5
H34A C34 H34C 109.5
H34B C34 H34C 109.5
Si2 C35 H35A 109.5
Si2 C35 H35B 109.5
H35A C35 H35B 109.5
Si2 C35 H35C 109.5
H35A C35 H35C 109.5
H35B C35 H35C 109.5
Si2 C36 H36A 109.5
Si2 C36 H36B 109.5
H36A C36 H36B 109.5
Si2 C36 H36C 109.5
H36A C36 H36C 109.5
H36B C36 H36C 109.5
Si3 C37 H37A 109.5
Si3 C37 H37B 109.5
H37A C37 H37B 109.5
Si3 C37 H37C 109.5
H37A C37 H37C 109.5
H37B C37 H37C 109.5
Si3 C38 H38A 109.5
Si3 C38 H38B 109.5
H38A C38 H38B 109.5
Si3 C38 H38C 109.5
H38A C38 H38C 109.5
H38B C38 H38C 109.5
Si3 C39 H39A 109.5
Si3 C39 H39B 109.5
H39A C39 H39B 109.5
Si3 C39 H39C 109.5
H39A C39 H39C 109.5
H39B C39 H39C 109.5
C22 C220 C221 110.2(4)
C22 C220 C222 111.9(5)
C221 C220 C222 110.9(4)
C22 C220 H220 107.9
C221 C220 H220 107.9
C222 C220 H220 107.9
C220 C221 H22A 109.5
C220 C221 H22B 109.5
H22A C221 H22B 109.5
C220 C221 H22C 109.5
H22A C221 H22C 109.5
H22B C221 H22C 109.5
C220 C222 H22D 109.5
C220 C222 H22E 109.5
H22D C222 H22E 109.5
C220 C222 H22F 109.5
H22D C222 H22F 109.5
H22E C222 H22F 109.5
C262 C260 C26 110.9(4)
C262 C260 C261 110.0(4)
C26 C260 C261 112.9(3)
C262 C260 H260 107.6
C26 C260 H260 107.6
C261 C260 H260 107.6
C260 C261 H26A 109.5
C260 C261 H26B 109.5
H26A C261 H26B 109.5
C260 C261 H26C 109.5
H26A C261 H26C 109.5
H26B C261 H26C 109.5
C260 C262 H26D 109.5
C260 C262 H26E 109.5
H26D C262 H26E 109.5
C260 C262 H26F 109.5
H26D C262 H26F 109.5
H26E C262 H26F 109.5
C1 N1 C7 126.0(3)
C1 N1 C6 113.9(3)
C7 N1 C6 119.9(3)
C1 N2 C21 125.6(3)
C1 N2 C5 113.5(3)
C21 N2 C5 120.6(3)
Si2 N3 Si1 125.04(18)
Si2 N3 U1 116.59(15)
Si1 N3 U1 118.09(15)
Si4 N4 Si3 123.62(18)
Si4 N4 U1 108.15(15)
Si3 N4 U1 128.03(16)
C8 O1 U1 141.9(2)
N3 Si1 C31 107.45(18)
N3 Si1 C33 115.92(19)
C31 Si1 C33 106.6(2)
N3 Si1 C32 113.8(2)
C31 Si1 C32 107.3(2)
C33 Si1 C32 105.2(2)
N3 Si2 C36 113.3(2)
N3 Si2 C34 113.2(2)
C36 Si2 C34 107.3(3)
N3 Si2 C35 108.29(18)
C36 Si2 C35 107.1(2)
C34 Si2 C35 107.4(3)
N4 Si3 C38 110.93(17)
N4 Si3 C39 113.3(2)
C38 Si3 C39 107.5(2)
N4 Si3 C37 113.04(19)
C38 Si3 C37 106.4(2)
C39 Si3 C37 105.2(2)
O1 U1 N3 106.28(11)
O1 U1 N4 108.23(10)
N3 U1 N4 116.48(11)
O1 U1 C1 74.53(10)
N3 U1 C1 117.28(10)
N4 U1 C1 122.47(10)
O1 U1 Si4 136.82(7)
N3 U1 Si4 102.60(8)
N4 U1 Si4 28.81(8)
C1 U1 Si4 118.57(8)
N4 Si4 C42 116.5(3)
N4 Si4 C40 112.3(3)
C42 Si4 C40 107.1(4)
N4 Si4 C41 108.0(2)
C42 Si4 C41 103.6(3)
C40 Si4 C41 108.8(4)
N4 Si4 U1 43.04(10)
C42 Si4 U1 134.6(2)
C40 Si4 U1 118.1(3)
C41 Si4 U1 65.9(2)

loop_
_geom_bond_atom_site_label_1
_geom_bond_atom_site_label_2
_geom_bond_distance
C1 N1 1.333(5)
C1 N2 1.347(5)
C1 U1 2.693(4)
C5 N2 1.474(5)
C5 C6 1.518(6)
C5 H5A 0.9900
C5 H5B 0.9900
C6 N1 1.472(5)
C6 H6A 0.9900
C6 H6B 0.9900
C7 N1 1.466(5)
C7 C8 1.535(5)
C7 H7A 0.9900
C7 H7B 0.9900
C8 O1 1.410(5)
C8 C9 1.517(6)
C8 C10 1.531(5)
C9 H9A 0.9800
C9 H9B 0.9800
C9 H9C 0.9800
C10 H10A 0.9800
C10 H10B 0.9800
C10 H10C 0.9800
C21 C26 1.405(5)
C21 C22 1.406(5)
C21 N2 1.436(5)
C22 C23 1.391(6)
C22 C220 1.516(6)
C23 C24 1.371(7)
C23 H23 0.9500
C24 C25 1.372(7)
C24 H24 0.9500
C25 C26 1.389(6)
C25 H25 0.9500
C26 C260 1.515(5)
C31 Si1 1.867(4)
C31 H31A 0.9800
C31 H31B 0.9800
C31 H31C 0.9800
C32 Si1 1.875(5)
C32 H32A 0.9800
C32 H32B 0.9800
C32 H32C 0.9800
C33 Si1 1.869(4)
C33 H33A 0.9800
C33 H33B 0.9800
C33 H33C 0.9800
C34 Si2 1.869(5)
C34 H34A 0.9800
C34 H34B 0.9800
C34 H34C 0.9800
C35 Si2 1.869(5)
C35 H35A 0.9800
C35 H35B 0.9800
C35 H35C 0.9800
C36 Si2 1.865(5)
C36 H36A 0.9800
C36 H36B 0.9800
C36 H36C 0.9800
C37 Si3 1.887(5)
C37 H37A 0.9800
C37 H37B 0.9800
C37 H37C 0.9800
C38 Si3 1.867(4)
C38 H38A 0.9800
C38 H38B 0.9800
C38 H38C 0.9800
C39 Si3 1.879(5)
C39 H39A 0.9800
C39 H39B 0.9800
C39 H39C 0.9800
C220 C221 1.531(7)
C220 C222 1.532(8)
C220 H220 1.0000
C221 H22A 0.9800
C221 H22B 0.9800
C221 H22C 0.9800
C222 H22D 0.9800
C222 H22E 0.9800
C222 H22F 0.9800
C260 C262 1.513(6)
C260 C261 1.524(6)
C260 H260 1.0000
C261 H26A 0.9800
C261 H26B 0.9800
C261 H26C 0.9800
C262 H26D 0.9800
C262 H26E 0.9800
C262 H26F 0.9800
N3 Si2 1.704(3)
N3 Si1 1.709(3)
N3 U1 2.369(3)
N4 Si4 1.686(3)
N4 Si3 1.714(3)
N4 U1 2.388(3)
O1 U1 2.122(3)
U1 Si4 3.3246(12)
Si4 C42 1.878(7)
Si4 C40 1.909(10)
Si4 C41 1.910(7)

loop_
_geom_torsion_atom_site_label_1
_geom_torsion_atom_site_label_2
_geom_torsion_atom_site_label_3
_geom_torsion_atom_site_label_4
_geom_torsion
N2 C5 C6 N1 6.9(4)
N1 C7 C8 O1 65.7(4)
N1 C7 C8 C9 -54.5(4)
N1 C7 C8 C10 -176.8(3)
C26 C21 C22 C23 -2.8(7)
N2 C21 C22 C23 -179.1(4)
C26 C21 C22 C220 176.0(4)
N2 C21 C22 C220 -0.3(6)
C21 C22 C23 C24 0.5(8)
C220 C22 C23 C24 -178.3(5)
C22 C23 C24 C25 0.5(9)
C23 C24 C25 C26 0.9(9)
C24 C25 C26 C21 -3.0(7)
C24 C25 C26 C260 177.4(5)
C22 C21 C26 C25 4.0(6)
N2 C21 C26 C25 -179.7(4)
C22 C21 C26 C260 -176.4(4)
N2 C21 C26 C260 0.0(6)
C23 C22 C220 C221 74.6(6)
C21 C22 C220 C221 -104.1(5)
C23 C22 C220 C222 -49.2(6)
C21 C22 C220 C222 132.0(5)
C25 C26 C260 C262 74.7(5)
C21 C26 C260 C262 -105.0(5)
C25 C26 C260 C261 -49.3(6)
C21 C26 C260 C261 131.1(4)
N2 C1 N1 C7 179.1(3)
U1 C1 N1 C7 0.4(5)
N2 C1 N1 C6 4.2(4)
U1 C1 N1 C6 -174.5(2)
C8 C7 N1 C1 -59.1(5)
C8 C7 N1 C6 115.5(4)
C5 C6 N1 C1 -7.3(4)
C5 C6 N1 C7 177.5(3)
N1 C1 N2 C21 -172.6(3)
U1 C1 N2 C21 5.7(6)
N1 C1 N2 C5 0.9(4)
U1 C1 N2 C5 179.2(3)
C26 C21 N2 C1 82.4(5)
C22 C21 N2 C1 -101.2(5)
C26 C21 N2 C5 -90.7(5)
C22 C21 N2 C5 85.7(5)
C6 C5 N2 C1 -5.3(4)
C6 C5 N2 C21 168.6(3)
C9 C8 O1 U1 111.8(4)
C10 C8 O1 U1 -127.3(4)
C7 C8 O1 U1 -10.2(5)
Si2 N3 Si1 C31 -153.8(3)
U1 N3 Si1 C31 19.9(3)
Si2 N3 Si1 C33 -34.7(3)
U1 N3 Si1 C33 139.0(2)
Si2 N3 Si1 C32 87.5(3)
U1 N3 Si1 C32 -98.8(2)
Si1 N3 Si2 C36 65.3(3)
U1 N3 Si2 C36 -108.5(2)
Si1 N3 Si2 C34 -57.1(3)
U1 N3 Si2 C34 129.1(2)
Si1 N3 Si2 C35 -176.0(3)
U1 N3 Si2 C35 10.2(3)
Si4 N4 Si3 C38 -169.2(2)
U1 N4 Si3 C38 16.7(3)
Si4 N4 Si3 C39 69.8(3)
U1 N4 Si3 C39 -104.4(3)
Si4 N4 Si3 C37 -49.7(3)
U1 N4 Si3 C37 136.1(2)
C8 O1 U1 N3 85.8(4)
C8 O1 U1 N4 -148.4(4)
C8 O1 U1 C1 -28.7(4)
C8 O1 U1 Si4 -144.2(3)
Si2 N3 U1 O1 56.51(19)
Si1 N3 U1 O1 -117.73(18)
Si2 N3 U1 N4 -64.1(2)
Si1 N3 U1 N4 121.65(17)
Si2 N3 U1 C1 137.18(16)
Si1 N3 U1 C1 -37.1(2)
Si2 N3 U1 Si4 -91.02(17)
Si1 N3 U1 Si4 94.74(17)
Si4 N4 U1 O1 174.00(15)
Si3 N4 U1 O1 -11.1(2)
Si4 N4 U1 N3 -66.41(18)
Si3 N4 U1 N3 108.5(2)
Si4 N4 U1 C1 91.09(18)
Si3 N4 U1 C1 -94.0(2)
Si3 N4 U1 Si4 174.9(3)
N1 C1 U1 O1 32.0(2)
N2 C1 U1 O1 -146.2(4)
N1 C1 U1 N3 -68.6(3)
N2 C1 U1 N3 113.2(3)
N1 C1 U1 N4 134.0(2)
N2 C1 U1 N4 -44.1(4)
N1 C1 U1 Si4 167.3(2)
N2 C1 U1 Si4 -10.9(4)
Si3 N4 Si4 C42 56.8(4)
U1 N4 Si4 C42 -128.0(3)
Si3 N4 Si4 C40 -67.2(4)
U1 N4 Si4 C40 107.9(3)
Si3 N4 Si4 C41 172.8(3)
U1 N4 Si4 C41 -12.0(3)
Si3 N4 Si4 U1 -175.1(3)
O1 U1 Si4 N4 -8.3(2)
N3 U1 Si4 N4 122.80(18)
C1 U1 Si4 N4 -106.18(18)
O1 U1 Si4 C42 73.7(3)
N3 U1 Si4 C42 -155.1(3)
N4 U1 Si4 C42 82.1(4)
C1 U1 Si4 C42 -24.1(3)
O1 U1 Si4 C40 -101.6(3)
N3 U1 Si4 C40 29.5(3)
N4 U1 Si4 C40 -93.3(4)
C1 U1 Si4 C40 160.5(3)
O1 U1 Si4 C41 159.1(3)
N3 U1 Si4 C41 -69.8(3)
N4 U1 Si4 C41 167.4(3)
C1 U1 Si4 C41 61.3(3)

loop_
_cod_related_entry_id
_cod_related_entry_database
_cod_related_entry_code
1 ChemSpider 30660100
